data_4338175
loop_
_publ_author_name
'Dau, Minh Thuy'
'Shakirova, Julia R.'
'Karttunen, Antti J.'
'Grachova, Elena V.'
'Tunik, Sergey P.'
'Melnikov, Alexey S.'
'Pakkanen, Tapani A.'
'Koshevoy, Igor O.'

_publ_section_title
;
 Coinage metal complexes supported by the tri- and tetraphosphine ligands.
;
_journal_issue 9
_journal_name_full 'Inorganic chemistry'
_journal_page_first 4705
_journal_page_last 4715
_journal_paper_doi 10.1021/ic500402m
_journal_volume 53
_journal_year 2014
_chemical_formula_moiety 'C66 H61 Ag2 Au N P6, 3(Cl O4), C2 H3 N, C H4 O'
_chemical_formula_sum 'C69 H68 Ag2 Au Cl3 N2 O13 P6'
_chemical_formula_weight 1838.13
_chemical_name_systematic
;
 ?
;
_space_group_crystal_system orthorhombic
_space_group_IT_number 19
_space_group_name_Hall 'P 2ac 2ab'
_space_group_name_H-M_alt 'P 21 21 21'
_symmetry_space_group_name_Hall 'P 2ac 2ab'
_symmetry_space_group_name_H-M 'P 21 21 21'
_atom_sites_solution_hydrogens mixed
_audit_creation_method SHELXL-2013
_cell_angle_alpha 90
_cell_angle_beta 90
_cell_angle_gamma 90
_cell_formula_units_Z 4
_cell_length_a 14.3970(8)
_cell_length_b 18.6453(11)
_cell_length_c 27.3658(15)
_cell_measurement_reflns_used 9267
_cell_measurement_temperature 120(2)
_cell_measurement_theta_max 32.58
_cell_measurement_theta_min 2.60
_cell_volume 7346.0(7)
_computing_cell_refinement 'SAINT (Bruker AXS, 2009)'
_computing_data_collection 'APEX2 (Bruker AXS, 2010)'
_computing_data_reduction 'SAINT (Bruker AXS, 2009)'
_computing_molecular_graphics 'Diamond v.3.2g (Brandenburg, 2011)'
_computing_publication_material 'SHELXL-2013 (Sheldrick, 2013)'
_computing_structure_refinement 'SHELXL-2013 (Sheldrick, 2013)'
_computing_structure_solution 'SHELXS-2013 (Sheldrick, 2013)'
_diffrn_ambient_temperature 120(2)
_diffrn_detector_area_resol_mean 16
_diffrn_measured_fraction_theta_full 0.996
_diffrn_measured_fraction_theta_max 0.997
_diffrn_measurement_device '62mm x 62mm CCD camera on three-circle goniostat'
_diffrn_measurement_device_type 'Bruker SMART APEX II CCD'
_diffrn_measurement_method '\f scans and \w scans'
_diffrn_radiation_monochromator 'flat graphite crystal'
_diffrn_radiation_type MoK\a
_diffrn_radiation_wavelength 0.71073
_diffrn_reflns_av_R_equivalents 0.0371
_diffrn_reflns_av_unetI/netI 0.0785
_diffrn_reflns_Laue_measured_fraction_full 0.996
_diffrn_reflns_Laue_measured_fraction_max 0.997
_diffrn_reflns_limit_h_max 19
_diffrn_reflns_limit_h_min -19
_diffrn_reflns_limit_k_max 19
_diffrn_reflns_limit_k_min -25
_diffrn_reflns_limit_l_max 28
_diffrn_reflns_limit_l_min -37
_diffrn_reflns_number 49778
_diffrn_reflns_point_group_measured_fraction_full 0.977
_diffrn_reflns_point_group_measured_fraction_max 0.984
_diffrn_reflns_theta_full 25.242
_diffrn_reflns_theta_max 29.000
_diffrn_reflns_theta_min 1.598
_exptl_absorpt_coefficient_mu 2.821
_exptl_absorpt_correction_T_max 0.559
_exptl_absorpt_correction_T_min 0.460
_exptl_absorpt_correction_type numerical
_exptl_absorpt_process_details 'SADABS (Sheldrick, 2008)'
_exptl_crystal_colour colourless
_exptl_crystal_density_diffrn 1.662
_exptl_crystal_description block
_exptl_crystal_F_000 3656
_exptl_crystal_size_max 0.326
_exptl_crystal_size_mid 0.298
_exptl_crystal_size_min 0.233
_refine_diff_density_max 3.060
_refine_diff_density_min -1.850
_refine_diff_density_rms 0.155
_refine_ls_abs_structure_details
;
 Flack x determined using 6925 quotients [(I+)-(I-)]/[(I+)+(I-)]
 (Parsons and Flack (2004), Acta Cryst. A60, s61).
;
_refine_ls_abs_structure_Flack 0.070(4)
_refine_ls_extinction_method none
_refine_ls_goodness_of_fit_ref 1.042
_refine_ls_hydrogen_treatment constr
_refine_ls_matrix_type full
_refine_ls_number_parameters 875
_refine_ls_number_reflns 19223
_refine_ls_number_restraints 89
_refine_ls_restrained_S_all 1.042
_refine_ls_R_factor_all 0.0528
_refine_ls_R_factor_gt 0.0450
_refine_ls_shift/su_max 0.002
_refine_ls_shift/su_mean 0.000
_refine_ls_structure_factor_coef Fsqd
_refine_ls_weighting_details 'w=1/[\s^2^(Fo^2^)+(0.0500P)^2^+12.4704P] where P=(Fo^2^+2Fc^2^)/3'
_refine_ls_weighting_scheme calc
_refine_ls_wR_factor_gt 0.1169
_refine_ls_wR_factor_ref 0.1209
_reflns_Friedel_coverage 0.818
_reflns_Friedel_fraction_full 0.954
_reflns_Friedel_fraction_max 0.968
_reflns_number_gt 17123
_reflns_number_total 19223
_reflns_threshold_expression 'I > 2\s(I)'
_cod_data_source_file ic500402m_si_003.cif
_cod_data_source_block 3b
_cod_depositor_comments 'Adding full bibliography for 4338172--4338179.cif.'
_cod_database_code 4338175
_shelx_space_group_comment
;
The symmetry employed for this shelxl refinement is uniquely defined
by the following loop, which should always be used as a source of
symmetry information in preference to the above space-group names.
They are only intended as comments.
;
_shelx_estimated_absorpt_t_min 0.460
_shelx_estimated_absorpt_t_max 0.559

loop_
_space_group_symop_operation_xyz
'x, y, z'
'x+1/2, -y+1/2, -z'
'-x, y+1/2, -z+1/2'
'-x+1/2, -y, z+1/2'

loop_
_atom_site_label
_atom_site_type_symbol
_atom_site_fract_x
_atom_site_fract_y
_atom_site_fract_z
_atom_site_U_iso_or_equiv
_atom_site_adp_type
_atom_site_occupancy
_atom_site_site_symmetry_order
_atom_site_calc_flag
_atom_site_refinement_flags_posn
_atom_site_refinement_flags_adp
_atom_site_refinement_flags_occupancy
_atom_site_disorder_assembly
_atom_site_disorder_group
C1 C 0.7253(6) 1.0203(4) 0.8483(3) 0.0172(15) Uani 1 1 d . . . . .
C2 C 0.7819(6) 0.9616(4) 0.8399(3) 0.0231(17) Uani 1 1 d . . . . .
H2 H 0.8005 0.9499 0.8075 0.028 Uiso 1 1 calc R U . . .
C3 C 0.8118(7) 0.9192(5) 0.8796(4) 0.0298(19) Uani 1 1 d . . . . .
H3 H 0.8520 0.8796 0.8743 0.036 Uiso 1 1 calc R U . . .
C4 C 0.7822(7) 0.9359(5) 0.9259(3) 0.029(2) Uani 1 1 d . . . . .
H4 H 0.8029 0.9079 0.9528 0.035 Uiso 1 1 calc R U . . .
C5 C 0.7223(8) 0.9933(5) 0.9339(4) 0.032(2) Uani 1 1 d . . . . .
H5 H 0.7001 1.0031 0.9659 0.038 Uiso 1 1 calc R U . . .
C6 C 0.6952(7) 1.0358(5) 0.8955(3) 0.0264(18) Uani 1 1 d . . . . .
H6 H 0.6558 1.0758 0.9011 0.032 Uiso 1 1 calc R U . . .
C7 C 0.7734(7) 1.1512(4) 0.8016(3) 0.0257(19) Uani 1 1 d . . . . .
C8 C 0.7458(8) 1.2235(4) 0.7974(4) 0.034(2) Uani 1 1 d . . . . .
H8 H 0.6819 1.2359 0.7948 0.041 Uiso 1 1 calc R U . . .
C9 C 0.8151(11) 1.2770(5) 0.7971(5) 0.052(4) Uani 1 1 d . . . . .
H9 H 0.7976 1.3258 0.7933 0.063 Uiso 1 1 calc R U . . .
C10 C 0.9070(12) 1.2600(7) 0.8021(5) 0.063(4) Uani 1 1 d . . . . .
H10 H 0.9525 1.2970 0.8026 0.075 Uiso 1 1 calc R U . . .
C11 C 0.9342(10) 1.1882(7) 0.8065(5) 0.055(4) Uani 1 1 d . . . . .
H11 H 0.9981 1.1760 0.8091 0.066 Uiso 1 1 calc R U . . .
C12 C 0.8673(7) 1.1354(6) 0.8072(4) 0.039(3) Uani 1 1 d . . . . .
H12 H 0.8857 1.0869 0.8116 0.046 Uiso 1 1 calc R U . . .
C13 C 0.7010(6) 1.1574(4) 0.6815(3) 0.0164(15) Uani 1 1 d . U . . .
C14 C 0.6468(6) 1.2189(4) 0.6836(3) 0.0216(16) Uani 1 1 d . . . . .
H14 H 0.5824 1.2150 0.6909 0.026 Uiso 1 1 calc R U . . .
C15 C 0.6856(7) 1.2861(4) 0.6751(4) 0.0272(19) Uani 1 1 d . . . . .
H15 H 0.6481 1.3280 0.6759 0.033 Uiso 1 1 calc R U . . .
C16 C 0.7796(7) 1.2909(4) 0.6656(4) 0.030(2) Uani 1 1 d . . . . .
H16 H 0.8070 1.3367 0.6603 0.036 Uiso 1 1 calc R U . . .
C17 C 0.8349(6) 1.2298(4) 0.6635(3) 0.0213(16) Uani 1 1 d . . . . .
H17 H 0.8994 1.2339 0.6568 0.026 Uiso 1 1 calc R U . . .
C18 C 0.7961(6) 1.1635(4) 0.6711(3) 0.0185(15) Uani 1 1 d . . . . .
H18 H 0.8337 1.1217 0.6693 0.022 Uiso 1 1 calc R U . . .
C19 C 0.7020(6) 1.1052(4) 0.5589(3) 0.0188(15) Uani 1 1 d . . . . .
C20 C 0.6738(7) 1.1751(4) 0.5482(3) 0.0248(18) Uani 1 1 d . . . . .
H20 H 0.6122 1.1904 0.5550 0.030 Uiso 1 1 calc R U . . .
C21 C 0.7378(7) 1.2222(4) 0.5272(3) 0.028(2) Uani 1 1 d . . . . .
H21 H 0.7196 1.2703 0.5207 0.033 Uiso 1 1 calc R U . . .
C22 C 0.8265(8) 1.2009(5) 0.5156(4) 0.033(2) Uani 1 1 d . . . . .
H22 H 0.8686 1.2336 0.5009 0.039 Uiso 1 1 calc R U . . .
C23 C 0.8538(7) 1.1321(5) 0.5255(4) 0.031(2) Uani 1 1 d . . . . .
H23 H 0.9144 1.1166 0.5166 0.037 Uiso 1 1 calc R U . . .
C24 C 0.7936(6) 1.0851(4) 0.5482(3) 0.0209(16) Uani 1 1 d . . . . .
H24 H 0.8146 1.0384 0.5568 0.025 Uiso 1 1 calc R U . . .
C25 C 0.6324(7) 0.9634(4) 0.5455(3) 0.0233(17) Uani 1 1 d . . . . .
C26 C 0.5691(7) 0.9569(4) 0.5064(4) 0.0281(19) Uani 1 1 d . . . . .
H26 H 0.5202 0.9906 0.5027 0.034 Uiso 1 1 calc R U . . .
C27 C 0.5784(10) 0.9014(5) 0.4736(4) 0.046(3) Uani 1 1 d . . . . .
H27 H 0.5356 0.8969 0.4474 0.056 Uiso 1 1 calc R U . . .
C28 C 0.6497(12) 0.8522(6) 0.4785(5) 0.059(4) Uani 1 1 d . . . . .
H28 H 0.6557 0.8141 0.4557 0.070 Uiso 1 1 calc R U . . .
C29 C 0.7118(11) 0.8587(6) 0.5164(6) 0.061(4) Uani 1 1 d . . . . .
H29 H 0.7612 0.8252 0.5195 0.073 Uiso 1 1 calc R U . . .
C30 C 0.7030(8) 0.9145(5) 0.5506(4) 0.037(2) Uani 1 1 d . . . . .
H30 H 0.7455 0.9183 0.5770 0.044 Uiso 1 1 calc R U . . .
C31 C 0.7098(6) 1.0313(4) 0.7435(3) 0.0149(14) Uani 1 1 d . . . . .
H31A H 0.7773 1.0314 0.7366 0.018 Uiso 1 1 calc R U . . .
H31B H 0.6896 0.9809 0.7473 0.018 Uiso 1 1 calc R U . . .
C32 C 0.6755(6) 1.0130(4) 0.6418(3) 0.0173(15) Uani 1 1 d . . . . .
H32A H 0.6551 0.9637 0.6498 0.021 Uiso 1 1 calc R U . . .
H32B H 0.7437 1.0120 0.6370 0.021 Uiso 1 1 calc R U . . .
C33 C 0.3696(6) 1.0197(4) 0.8828(3) 0.0179(15) Uani 1 1 d . . . . .
C34 C 0.3113(7) 0.9616(4) 0.8878(3) 0.0258(18) Uani 1 1 d . . . . .
H34 H 0.2683 0.9505 0.8626 0.031 Uiso 1 1 calc R U . . .
C35 C 0.3150(7) 0.9191(5) 0.9296(4) 0.031(2) Uani 1 1 d . . . . .
H35 H 0.2748 0.8789 0.9328 0.037 Uiso 1 1 calc R U . . .
C36 C 0.3767(8) 0.9351(5) 0.9663(4) 0.034(2) Uani 1 1 d . . . . .
H36 H 0.3793 0.9057 0.9946 0.041 Uiso 1 1 calc R U . . .
C37 C 0.4348(8) 0.9935(5) 0.9624(4) 0.035(2) Uani 1 1 d . . . . .
H37 H 0.4761 1.0047 0.9884 0.042 Uiso 1 1 calc R U . . .
C38 C 0.4335(7) 1.0362(4) 0.9205(4) 0.0268(18) Uani 1 1 d . . . . .
H38 H 0.4747 1.0757 0.9174 0.032 Uiso 1 1 calc R U . . .
C39 C 0.2899(6) 1.1519(4) 0.8451(3) 0.0187(16) Uani 1 1 d . U . . .
C40 C 0.2059(6) 1.1375(5) 0.8677(4) 0.0253(18) Uani 1 1 d . . . . .
H40 H 0.1888 1.0894 0.8750 0.030 Uiso 1 1 calc R U . . .
C41 C 0.1463(8) 1.1941(5) 0.8795(4) 0.035(2) Uani 1 1 d . . . . .
H41 H 0.0899 1.1851 0.8964 0.042 Uiso 1 1 calc R U . . .
C42 C 0.1704(8) 1.2645(5) 0.8663(4) 0.038(2) Uani 1 1 d . . . . .
H42 H 0.1291 1.3030 0.8732 0.045 Uiso 1 1 calc R U . . .
C43 C 0.2519(9) 1.2775(5) 0.8440(5) 0.042(3) Uani 1 1 d . . . . .
H43 H 0.2675 1.3252 0.8352 0.051 Uiso 1 1 calc R U . . .
C44 C 0.3138(7) 1.2221(4) 0.8337(4) 0.028(2) Uani 1 1 d . . . . .
H44 H 0.3720 1.2323 0.8189 0.034 Uiso 1 1 calc R U . . .
C45 C 0.2625(6) 1.1485(4) 0.7182(3) 0.0193(16) Uani 1 1 d . . . . .
C46 C 0.3080(7) 1.2135(4) 0.7132(4) 0.0258(18) Uani 1 1 d . . . . .
H46 H 0.3738 1.2149 0.7110 0.031 Uiso 1 1 calc R U . . .
C47 C 0.2563(8) 1.2771(5) 0.7113(4) 0.037(2) Uani 1 1 d . . . . .
H47 H 0.2867 1.3221 0.7079 0.044 Uiso 1 1 calc R U . . .
C48 C 0.1603(9) 1.2737(5) 0.7145(4) 0.038(2) Uani 1 1 d . . . . .
H48 H 0.1250 1.3167 0.7139 0.046 Uiso 1 1 calc R U . . .
C49 C 0.1149(8) 1.2079(6) 0.7186(4) 0.038(2) Uani 1 1 d . . . . .
H49 H 0.0490 1.2057 0.7197 0.045 Uiso 1 1 calc R U . . .
C50 C 0.1679(7) 1.1455(5) 0.7210(3) 0.0250(18) Uani 1 1 d . . . . .
H50 H 0.1379 1.1004 0.7245 0.030 Uiso 1 1 calc R U . . .
C51 C 0.2057(6) 1.0926(4) 0.6019(3) 0.0181(15) Uani 1 1 d . . . . .
C52 C 0.2219(6) 1.1642(4) 0.5876(3) 0.0219(17) Uani 1 1 d . . . . .
H52 H 0.2836 1.1808 0.5827 0.026 Uiso 1 1 calc R U . . .
C53 C 0.1480(7) 1.2098(4) 0.5808(3) 0.0263(19) Uani 1 1 d . . . . .
H53 H 0.1593 1.2583 0.5720 0.032 Uiso 1 1 calc R U . . .
C54 C 0.0569(7) 1.1863(5) 0.5867(3) 0.0294(19) Uani 1 1 d . . . . .
H54 H 0.0063 1.2181 0.5816 0.035 Uiso 1 1 calc R U . . .
C55 C 0.0412(7) 1.1148(5) 0.6004(3) 0.031(2) Uani 1 1 d . . . . .
H55 H -0.0206 1.0978 0.6043 0.037 Uiso 1 1 calc R U . . .
C56 C 0.1149(6) 1.0690(5) 0.6080(3) 0.0249(17) Uani 1 1 d . . . . .
H56 H 0.1036 1.0208 0.6176 0.030 Uiso 1 1 calc R U . . .
C57 C 0.2817(18) 0.9543(9) 0.5790(8) 0.036(3) Uani 0.63(3) 1 d . . P A 1
C58 C 0.2900(18) 0.9623(9) 0.5290(8) 0.036(3) Uani 0.63(3) 1 d . . P A 1
H58 H 0.3017 1.0085 0.5158 0.043 Uiso 0.63(3) 1 calc R U P A 1
C59 C 0.2815(19) 0.9037(10) 0.4976(8) 0.036(3) Uani 0.63(3) 1 d . . P A 1
H59 H 0.2846 0.9101 0.4632 0.043 Uiso 0.63(3) 1 calc R U P A 1
C60 C 0.2682(16) 0.8346(8) 0.5177(7) 0.036(3) Uani 0.63(3) 1 d . . P A 1
H60 H 0.2661 0.7939 0.4968 0.043 Uiso 0.63(3) 1 calc R U P A 1
C61 C 0.2586(15) 0.8262(7) 0.5668(6) 0.036(3) Uani 0.63(3) 1 d . . P A 1
H61 H 0.2432 0.7803 0.5794 0.043 Uiso 0.63(3) 1 calc R U P A 1
C62 C 0.2710(15) 0.8849(8) 0.5998(6) 0.036(3) Uani 0.63(3) 1 d . . P A 1
H62 H 0.2720 0.8779 0.6342 0.043 Uiso 0.63(3) 1 calc R U P A 1
C157 C 0.275(2) 0.9564(11) 0.5774(11) 0.038(5) Uani 0.37(3) 1 d G U P A 2
C158 C 0.299(2) 0.9557(13) 0.5283(12) 0.038(5) Uani 0.37(3) 1 d G U P A 2
H158 H 0.3343 0.9943 0.5149 0.045 Uiso 0.37(3) 1 calc R U P A 2
C159 C 0.273(2) 0.8987(14) 0.4987(8) 0.038(5) Uani 0.37(3) 1 d G U P A 2
H159 H 0.2896 0.8982 0.4651 0.045 Uiso 0.37(3) 1 calc R U P A 2
C160 C 0.222(2) 0.8423(12) 0.5183(7) 0.038(5) Uani 0.37(3) 1 d G U P A 2
H160 H 0.2037 0.8033 0.4981 0.045 Uiso 0.37(3) 1 calc R U P A 2
C161 C 0.1974(19) 0.8430(10) 0.5674(7) 0.038(5) Uani 0.37(3) 1 d G U P A 2
H161 H 0.1625 0.8044 0.5808 0.045 Uiso 0.37(3) 1 calc R U P A 2
C162 C 0.224(2) 0.9000(12) 0.5970(7) 0.038(5) Uani 0.37(3) 1 d G U P A 2
H162 H 0.2073 0.9004 0.6306 0.045 Uiso 0.37(3) 1 calc R U P A 2
C63 C 0.3109(5) 1.0277(4) 0.7815(3) 0.0156(15) Uani 1 1 d . . . . .
H63A H 0.3343 0.9778 0.7817 0.019 Uiso 1 1 calc R U . . .
H63B H 0.2434 1.0263 0.7882 0.019 Uiso 1 1 calc R U . . .
C64 C 0.2815(6) 1.0043(4) 0.6778(3) 0.0179(15) Uani 1 1 d . . . . .
H64A H 0.2137 1.0004 0.6832 0.021 Uiso 1 1 calc R U . . .
H64B H 0.3093 0.9563 0.6828 0.021 Uiso 1 1 calc R U . . .
C65 C 0.5348(14) 1.2615(9) 0.8918(8) 0.033(2) Uani 0.5 1 d . U P A .
C66 C 0.5039(14) 1.3270(8) 0.9117(8) 0.033(2) Uani 0.5 1 d . U P . .
H66A H 0.5110 1.3652 0.8874 0.049 Uiso 0.5 1 calc R U P . .
H66B H 0.5410 1.3386 0.9407 0.049 Uiso 0.5 1 calc R U P . .
H66C H 0.4384 1.3228 0.9210 0.049 Uiso 0.5 1 calc R U P . .
C67 C 0.4498(6) 1.2733(4) 0.6096(4) 0.0244(18) Uani 1 1 d . . . . .
C68 C 0.4434(9) 1.3513(5) 0.6160(5) 0.040(3) Uani 1 1 d . . . . .
H68A H 0.4824 1.3661 0.6436 0.060 Uiso 1 1 calc R U . . .
H68B H 0.3788 1.3647 0.6225 0.060 Uiso 1 1 calc R U . . .
H68C H 0.4648 1.3754 0.5862 0.060 Uiso 1 1 calc R U . . .
C69 C 0.0436(11) 0.9374(10) 0.8067(6) 0.078(5) Uani 1 1 d . U . . .
H69A H -0.0151 0.9633 0.8111 0.117 Uiso 1 1 calc R U . . .
H69B H 0.0350 0.8870 0.8157 0.117 Uiso 1 1 calc R U . . .
H69C H 0.0630 0.9405 0.7725 0.117 Uiso 1 1 calc R U . . .
O1 O 0.1109(7) 0.8772(4) 0.0030(3) 0.0442(19) Uani 1 1 d . . . . .
O2 O 0.0717(6) 0.9555(4) -0.0611(3) 0.0416(19) Uani 1 1 d . . . . .
O3 O 0.0992(6) 0.8335(4) -0.0774(3) 0.0404(18) Uani 1 1 d . . . . .
O4 O -0.0325(6) 0.8672(4) -0.0335(4) 0.055(2) Uani 1 1 d . . . . .
O5 O 0.0132(7) 0.6996(4) 0.2477(4) 0.064(3) Uani 1 1 d . . . . .
O6 O 0.0047(8) 0.5757(5) 0.2275(4) 0.077(3) Uani 1 1 d . . . . .
O7 O -0.0887(8) 0.6239(5) 0.2872(6) 0.085(4) Uani 1 1 d . . . . .
O8 O 0.0737(8) 0.6135(5) 0.2979(5) 0.077(4) Uani 1 1 d . . . . .
O9 O 0.0360(5) 0.9327(4) 0.6792(3) 0.049(2) Uani 1 1 d . . . . .
O10 O -0.0994(7) 0.9674(6) 0.6367(4) 0.063(3) Uani 1 1 d . . . . .
O11 O -0.1103(6) 0.9118(4) 0.7137(4) 0.054(2) Uani 1 1 d . . . . .
O12 O -0.0536(7) 1.0280(4) 0.7063(4) 0.057(2) Uani 1 1 d . . . . .
O13 O 0.1124(7) 0.9683(5) 0.8368(4) 0.059(2) Uani 1 1 d . U . . .
H13 H 0.0876 0.9987 0.8564 0.089 Uiso 1 1 d R U . . .
P1 P 0.68728(13) 1.08071(10) 0.80019(7) 0.0147(3) Uani 1 1 d . . . . .
P2 P 0.64788(13) 1.07204(10) 0.69250(7) 0.0136(3) Uani 1 1 d . . . . .
P3 P 0.61920(14) 1.04196(9) 0.58467(8) 0.0154(4) Uani 1 1 d . . . . .
P4 P 0.36946(13) 1.07908(11) 0.82994(7) 0.0155(3) Uani 1 1 d . . . . .
P5 P 0.33108(13) 1.06750(9) 0.72164(7) 0.0139(4) Uani 1 1 d . . . . .
P6 P 0.30369(15) 1.03456(10) 0.61457(8) 0.0165(4) Uani 1 1 d . . . . .
Cl1 Cl 0.06162(16) 0.88295(11) -0.04257(8) 0.0264(4) Uani 1 1 d . . . . .
Cl2 Cl 0.00090(18) 0.62814(11) 0.26541(10) 0.0383(6) Uani 1 1 d . . . . .
Cl3 Cl -0.05671(17) 0.95930(11) 0.68425(10) 0.0335(5) Uani 1 1 d . . . . .
Au1 Au 0.48953(2) 1.07722(2) 0.70739(2) 0.01977(8) Uani 1 1 d . . . . .
N1 N 0.5494(12) 1.2102(7) 0.8704(7) 0.033(2) Uani 0.5 1 d . U P . .
N2 N 0.4559(6) 1.2134(4) 0.6058(3) 0.0301(17) Uani 1 1 d . . . . .
Ag1 Ag 0.52804(10) 1.11689(11) 0.81296(5) 0.0074(2) Uani 0.622(4) 1 d . . P A 3
Ag11 Ag 0.5254(2) 1.09455(13) 0.81239(10) 0.0074(2) Uani 0.378(4) 1 d . . P A 4
Ag2 Ag 0.45931(4) 1.08446(4) 0.59767(2) 0.01655(16) Uani 0.9356(19) 1 d . . P A 5
Ag22 Ag 0.4565(6) 1.0475(6) 0.6013(4) 0.01655(16) Uani 0.0644(19) 1 d . . P A 6
C70 C 0.519(2) 0.1611(16) 0.0265(10) 0.069(7) Uani 0.5 1 d D U P . .
C71 C 0.471(2) 0.1289(17) 0.0675(11) 0.074(9) Uani 0.5 1 d D U P . .
H71A H 0.4501 0.1665 0.0898 0.110 Uiso 0.5 1 calc R U P . .
H71B H 0.5144 0.0969 0.0847 0.110 Uiso 0.5 1 calc R U P . .
H71C H 0.4180 0.1013 0.0557 0.110 Uiso 0.5 1 calc R U P . .
N3 N 0.556(3) 0.196(2) -0.0018(14) 0.115(12) Uani 0.5 1 d D U P . .

loop_
_atom_site_aniso_label
_atom_site_aniso_U_11
_atom_site_aniso_U_22
_atom_site_aniso_U_33
_atom_site_aniso_U_23
_atom_site_aniso_U_13
_atom_site_aniso_U_12
C1 0.016(4) 0.022(3) 0.014(4) 0.003(3) -0.004(3) -0.002(3)
C2 0.029(5) 0.026(4) 0.014(4) 0.004(3) 0.003(3) 0.004(3)
C3 0.031(5) 0.029(4) 0.029(5) 0.009(4) -0.004(4) 0.004(4)
C4 0.031(5) 0.042(5) 0.014(4) 0.011(4) -0.005(4) 0.001(4)
C5 0.042(6) 0.042(5) 0.010(4) 0.002(4) 0.001(4) 0.000(4)
C6 0.028(5) 0.035(4) 0.016(5) -0.003(3) -0.004(4) 0.007(3)
C7 0.035(5) 0.023(3) 0.020(5) -0.004(3) 0.000(4) -0.008(3)
C8 0.058(6) 0.020(3) 0.025(5) -0.003(3) 0.009(5) 0.000(4)
C9 0.095(11) 0.029(5) 0.033(6) -0.012(4) 0.019(7) -0.019(5)
C10 0.095(11) 0.058(7) 0.035(7) -0.016(5) 0.011(7) -0.056(8)
C11 0.054(7) 0.074(8) 0.037(7) 0.016(6) -0.014(6) -0.038(6)
C12 0.033(5) 0.044(5) 0.039(7) 0.014(4) -0.010(5) -0.018(4)
C13 0.022(4) 0.019(3) 0.009(4) 0.002(3) -0.002(3) 0.004(3)
C14 0.018(4) 0.024(3) 0.023(5) 0.002(3) 0.004(3) 0.005(3)
C15 0.032(5) 0.021(4) 0.029(5) 0.004(3) 0.003(4) 0.007(3)
C16 0.035(5) 0.022(4) 0.032(6) 0.008(3) 0.008(4) -0.004(3)
C17 0.020(4) 0.025(3) 0.018(4) 0.001(3) 0.003(3) -0.005(3)
C18 0.022(4) 0.020(3) 0.013(4) 0.002(3) 0.005(3) 0.000(3)
C19 0.027(4) 0.021(3) 0.008(4) -0.002(3) 0.001(3) -0.002(3)
C20 0.037(5) 0.023(3) 0.014(4) -0.003(3) -0.003(4) 0.005(3)
C21 0.044(6) 0.019(3) 0.021(5) -0.002(3) 0.000(4) -0.005(3)
C22 0.043(6) 0.039(5) 0.016(5) 0.002(4) 0.004(4) -0.018(4)
C23 0.020(4) 0.050(5) 0.022(5) -0.006(4) 0.000(4) -0.005(4)
C24 0.026(4) 0.026(3) 0.011(4) -0.001(3) 0.002(3) 0.001(3)
C25 0.034(5) 0.018(3) 0.019(4) -0.001(3) -0.003(4) 0.001(3)
C26 0.040(5) 0.022(4) 0.022(5) -0.002(3) -0.006(4) -0.002(3)
C27 0.073(9) 0.037(5) 0.029(6) -0.007(4) -0.014(6) -0.013(5)
C28 0.088(11) 0.037(5) 0.051(9) -0.022(5) -0.008(8) 0.007(6)
C29 0.070(9) 0.032(5) 0.082(11) -0.026(6) -0.009(8) 0.016(5)
C30 0.054(6) 0.029(4) 0.029(5) -0.011(4) -0.001(5) 0.013(4)
C31 0.019(4) 0.020(3) 0.006(4) 0.001(3) -0.001(3) 0.002(3)
C32 0.019(4) 0.020(3) 0.012(4) 0.002(3) 0.002(3) 0.005(3)
C33 0.020(4) 0.023(3) 0.010(4) 0.002(3) 0.005(3) 0.002(3)
C34 0.030(5) 0.027(4) 0.020(5) 0.000(3) -0.003(4) 0.001(3)
C35 0.037(5) 0.030(4) 0.026(5) 0.010(4) 0.006(4) 0.005(4)
C36 0.052(6) 0.033(4) 0.017(5) 0.008(3) 0.002(4) 0.010(4)
C37 0.051(6) 0.038(5) 0.016(5) 0.000(4) -0.009(4) 0.007(4)
C38 0.029(5) 0.028(4) 0.024(5) -0.004(3) -0.004(4) -0.001(3)
C39 0.027(4) 0.022(3) 0.007(4) -0.002(3) -0.001(3) 0.002(3)
C40 0.022(4) 0.031(4) 0.023(5) 0.000(3) 0.002(4) 0.007(3)
C41 0.032(5) 0.044(5) 0.028(6) -0.003(4) 0.006(4) 0.015(4)
C42 0.049(6) 0.034(5) 0.031(6) -0.002(4) 0.004(5) 0.017(4)
C43 0.055(7) 0.017(4) 0.055(8) -0.005(4) 0.002(6) 0.004(4)
C44 0.037(5) 0.023(4) 0.025(5) 0.001(3) 0.008(4) 0.000(3)
C45 0.033(4) 0.018(3) 0.007(4) 0.001(3) 0.003(3) 0.008(3)
C46 0.031(4) 0.022(3) 0.024(5) -0.004(3) -0.003(4) -0.002(3)
C47 0.053(6) 0.023(4) 0.034(6) 0.001(4) -0.008(5) 0.007(4)
C48 0.060(7) 0.028(4) 0.027(6) -0.003(4) -0.002(5) 0.020(4)
C49 0.031(5) 0.051(5) 0.032(6) 0.003(4) 0.005(5) 0.018(4)
C50 0.027(4) 0.031(4) 0.017(5) -0.001(3) 0.002(4) 0.006(3)
C51 0.019(4) 0.027(4) 0.008(4) 0.001(3) -0.002(3) -0.005(3)
C52 0.026(4) 0.025(4) 0.014(4) 0.000(3) -0.001(4) -0.006(3)
C53 0.035(5) 0.022(3) 0.022(5) 0.001(3) 0.000(4) -0.002(3)
C54 0.028(5) 0.043(5) 0.017(5) 0.007(4) -0.003(4) 0.007(4)
C55 0.025(5) 0.048(5) 0.019(5) 0.011(4) -0.002(4) -0.005(4)
C56 0.024(4) 0.032(4) 0.019(4) 0.004(3) -0.005(3) -0.007(3)
C57 0.062(6) 0.021(3) 0.026(4) -0.008(3) -0.005(4) -0.006(3)
C58 0.062(6) 0.021(3) 0.026(4) -0.008(3) -0.005(4) -0.006(3)
C59 0.062(6) 0.021(3) 0.026(4) -0.008(3) -0.005(4) -0.006(3)
C60 0.062(6) 0.021(3) 0.026(4) -0.008(3) -0.005(4) -0.006(3)
C61 0.062(6) 0.021(3) 0.026(4) -0.008(3) -0.005(4) -0.006(3)
C62 0.062(6) 0.021(3) 0.026(4) -0.008(3) -0.005(4) -0.006(3)
C157 0.044(7) 0.036(6) 0.033(6) -0.003(4) 0.006(4) -0.004(4)
C158 0.044(7) 0.036(6) 0.033(6) -0.003(4) 0.006(4) -0.004(4)
C159 0.044(7) 0.036(6) 0.033(6) -0.003(4) 0.006(4) -0.004(4)
C160 0.044(7) 0.036(6) 0.033(6) -0.003(4) 0.006(4) -0.004(4)
C161 0.044(7) 0.036(6) 0.033(6) -0.003(4) 0.006(4) -0.004(4)
C162 0.044(7) 0.036(6) 0.033(6) -0.003(4) 0.006(4) -0.004(4)
C63 0.017(3) 0.019(3) 0.011(4) 0.001(3) -0.001(3) -0.007(3)
C64 0.020(4) 0.019(3) 0.015(4) -0.003(3) 0.001(3) -0.001(3)
C65 0.034(5) 0.022(3) 0.041(5) -0.026(3) 0.004(4) -0.002(3)
C66 0.034(5) 0.022(3) 0.041(5) -0.026(3) 0.004(4) -0.002(3)
C67 0.022(4) 0.025(4) 0.027(5) 0.000(3) -0.003(4) 0.001(3)
C68 0.053(7) 0.020(4) 0.046(7) -0.002(4) 0.002(5) 0.003(4)
C69 0.054(8) 0.119(14) 0.062(11) -0.002(9) -0.022(8) 0.009(8)
O1 0.069(6) 0.040(4) 0.024(4) -0.001(3) -0.012(4) 0.000(4)
O2 0.055(5) 0.032(3) 0.038(5) 0.001(3) 0.011(4) 0.006(3)
O3 0.056(5) 0.033(3) 0.031(4) -0.012(3) 0.013(4) 0.002(3)
O4 0.037(4) 0.053(4) 0.076(7) 0.009(4) 0.015(5) 0.005(4)
O5 0.044(5) 0.048(4) 0.101(8) 0.046(4) -0.016(5) -0.019(4)
O6 0.094(9) 0.074(6) 0.062(6) -0.008(5) -0.005(6) -0.022(7)
O7 0.066(7) 0.052(5) 0.137(12) 0.021(6) 0.049(8) -0.008(5)
O8 0.084(7) 0.050(5) 0.097(9) 0.018(5) -0.051(7) 0.011(5)
O9 0.040(4) 0.049(4) 0.059(6) 0.019(4) 0.019(4) 0.021(3)
O10 0.045(5) 0.095(7) 0.048(6) 0.022(5) -0.005(5) 0.009(5)
O11 0.052(5) 0.052(4) 0.058(6) 0.013(4) 0.022(5) -0.010(4)
O12 0.063(5) 0.031(3) 0.077(7) -0.001(4) 0.012(5) 0.008(3)
O13 0.055(6) 0.067(5) 0.056(6) -0.007(4) 0.007(5) -0.009(5)
P1 0.0162(8) 0.0176(7) 0.0103(9) 0.0005(7) -0.0013(7) -0.0006(7)
P2 0.0139(8) 0.0185(8) 0.0085(9) 0.0019(6) 0.0002(7) -0.0004(7)
P3 0.0195(9) 0.0165(8) 0.0103(10) -0.0005(7) 0.0002(8) 0.0029(7)
P4 0.0159(8) 0.0197(7) 0.0108(9) -0.0001(7) 0.0011(7) -0.0003(7)
P5 0.0149(8) 0.0183(8) 0.0085(9) 0.0006(6) 0.0000(7) 0.0005(6)
P6 0.0212(10) 0.0164(8) 0.0120(10) -0.0012(7) 0.0002(8) -0.0027(7)
Cl1 0.0289(10) 0.0279(9) 0.0225(11) -0.0023(8) 0.0025(9) 0.0042(8)
Cl2 0.0318(12) 0.0326(9) 0.0504(16) 0.0203(9) -0.0064(12) -0.0062(9)
Cl3 0.0313(11) 0.0289(9) 0.0402(14) 0.0097(9) 0.0088(11) 0.0064(8)
Au1 0.01850(14) 0.02533(13) 0.01547(15) 0.00062(11) 0.00056(12) -0.00007(10)
N1 0.034(5) 0.022(3) 0.041(5) -0.026(3) 0.004(4) -0.002(3)
N2 0.026(4) 0.030(4) 0.034(5) -0.001(3) -0.001(4) 0.001(3)
Ag1 0.0081(3) 0.0076(7) 0.0064(3) -0.0028(5) 0.0011(2) -0.0010(6)
Ag11 0.0081(3) 0.0076(7) 0.0064(3) -0.0028(5) 0.0011(2) -0.0010(6)
Ag2 0.0149(3) 0.0197(4) 0.0150(3) 0.0024(2) 0.0014(2) 0.0013(2)
Ag22 0.0149(3) 0.0197(4) 0.0150(3) 0.0024(2) 0.0014(2) 0.0013(2)
C70 0.073(13) 0.070(11) 0.063(12) 0.006(9) -0.022(10) -0.016(10)
C71 0.064(13) 0.076(12) 0.081(14) -0.003(11) -0.005(11) -0.014(10)
N3 0.106(16) 0.123(15) 0.118(16) 0.025(12) 0.005(12) -0.017(12)

loop_
_atom_type_symbol
_atom_type_description
_atom_type_scat_dispersion_real
_atom_type_scat_dispersion_imag
_atom_type_scat_source
C C 0.0033 0.0016 'International Tables Vol C Tables 4.2.6.8 and 6.1.1.4'
H H 0.0000 0.0000 'International Tables Vol C Tables 4.2.6.8 and 6.1.1.4'
O O 0.0106 0.0060 'International Tables Vol C Tables 4.2.6.8 and 6.1.1.4'
P P 0.1023 0.0942 'International Tables Vol C Tables 4.2.6.8 and 6.1.1.4'
Cl Cl 0.1484 0.1585 'International Tables Vol C Tables 4.2.6.8 and 6.1.1.4'
Ag Ag -0.8971 1.1015 'International Tables Vol C Tables 4.2.6.8 and 6.1.1.4'
Au Au -2.0133 8.8022 'International Tables Vol C Tables 4.2.6.8 and 6.1.1.4'
N N 0.0061 0.0033 'International Tables Vol C Tables 4.2.6.8 and 6.1.1.4'

loop_
_geom_angle_atom_site_label_1
_geom_angle_atom_site_label_2
_geom_angle_atom_site_label_3
_geom_angle
C2 C1 C6 120.1(8)
C2 C1 P1 123.1(7)
C6 C1 P1 116.8(6)
C1 C2 C3 119.6(8)
C1 C2 H2 120.2
C3 C2 H2 120.2
C4 C3 C2 119.3(8)
C4 C3 H3 120.3
C2 C3 H3 120.3
C3 C4 C5 120.7(8)
C3 C4 H4 119.6
C5 C4 H4 119.6
C6 C5 C4 120.0(9)
C6 C5 H5 120.0
C4 C5 H5 120.0
C5 C6 C1 120.2(8)
C5 C6 H6 119.9
C1 C6 H6 119.9
C12 C7 C8 119.0(9)
C12 C7 P1 121.0(7)
C8 C7 P1 120.0(8)
C7 C8 C9 118.5(11)
C7 C8 H8 120.8
C9 C8 H8 120.8
C10 C9 C8 121.4(11)
C10 C9 H9 119.3
C8 C9 H9 119.3
C9 C10 C11 120.0(10)
C9 C10 H10 120.0
C11 C10 H10 120.0
C12 C11 C10 119.3(14)
C12 C11 H11 120.4
C10 C11 H11 120.4
C11 C12 C7 121.8(11)
C11 C12 H12 119.1
C7 C12 H12 119.1
C14 C13 C18 119.4(7)
C14 C13 P2 119.1(6)
C18 C13 P2 121.5(5)
C13 C14 C15 120.6(8)
C13 C14 H14 119.7
C15 C14 H14 119.7
C16 C15 C14 119.0(8)
C16 C15 H15 120.5
C14 C15 H15 120.5
C15 C16 C17 121.0(8)
C15 C16 H16 119.5
C17 C16 H16 119.5
C18 C17 C16 119.9(8)
C18 C17 H17 120.0
C16 C17 H17 120.0
C17 C18 C13 120.1(7)
C17 C18 H18 120.0
C13 C18 H18 120.0
C20 C19 C24 118.6(8)
C20 C19 P3 119.8(7)
C24 C19 P3 121.6(6)
C21 C20 C19 118.8(9)
C21 C20 H20 120.6
C19 C20 H20 120.6
C22 C21 C20 121.7(8)
C22 C21 H21 119.2
C20 C21 H21 119.2
C23 C22 C21 119.6(9)
C23 C22 H22 120.2
C21 C22 H22 120.2
C22 C23 C24 120.2(9)
C22 C23 H23 119.9
C24 C23 H23 119.9
C23 C24 C19 121.0(8)
C23 C24 H24 119.5
C19 C24 H24 119.5
C30 C25 C26 119.8(8)
C30 C25 P3 123.5(7)
C26 C25 P3 116.6(6)
C27 C26 C25 119.8(10)
C27 C26 H26 120.1
C25 C26 H26 120.1
C26 C27 C28 120.5(11)
C26 C27 H27 119.7
C28 C27 H27 119.7
C29 C28 C27 119.8(10)
C29 C28 H28 120.1
C27 C28 H28 120.1
C28 C29 C30 120.5(12)
C28 C29 H29 119.7
C30 C29 H29 119.7
C25 C30 C29 119.5(11)
C25 C30 H30 120.2
C29 C30 H30 120.2
P2 C31 P1 110.6(4)
P2 C31 H31A 109.5
P1 C31 H31A 109.5
P2 C31 H31B 109.5
P1 C31 H31B 109.5
H31A C31 H31B 108.1
P2 C32 P3 112.0(4)
P2 C32 H32A 109.2
P3 C32 H32A 109.2
P2 C32 H32B 109.2
P3 C32 H32B 109.2
H32A C32 H32B 107.9
C34 C33 C38 119.7(8)
C34 C33 P4 123.8(7)
C38 C33 P4 116.6(6)
C33 C34 C35 120.4(9)
C33 C34 H34 119.8
C35 C34 H34 119.8
C36 C35 C34 120.1(9)
C36 C35 H35 120.0
C34 C35 H35 120.0
C35 C36 C37 120.6(9)
C35 C36 H36 119.7
C37 C36 H36 119.7
C36 C37 C38 120.4(10)
C36 C37 H37 119.8
C38 C37 H37 119.8
C37 C38 C33 118.9(9)
C37 C38 H38 120.6
C33 C38 H38 120.6
C40 C39 C44 120.0(8)
C40 C39 P4 120.3(6)
C44 C39 P4 119.6(7)
C39 C40 C41 119.4(9)
C39 C40 H40 120.3
C41 C40 H40 120.3
C40 C41 C42 119.7(10)
C40 C41 H41 120.1
C42 C41 H41 120.1
C43 C42 C41 119.9(9)
C43 C42 H42 120.0
C41 C42 H42 120.0
C42 C43 C44 121.2(9)
C42 C43 H43 119.4
C44 C43 H43 119.4
C39 C44 C43 119.6(9)
C39 C44 H44 120.2
C43 C44 H44 120.2
C50 C45 C46 120.9(7)
C50 C45 P5 120.6(6)
C46 C45 P5 118.6(7)
C45 C46 C47 119.6(9)
C45 C46 H46 120.2
C47 C46 H46 120.2
C48 C47 C46 119.2(9)
C48 C47 H47 120.4
C46 C47 H47 120.4
C47 C48 C49 120.9(8)
C47 C48 H48 119.6
C49 C48 H48 119.6
C50 C49 C48 118.8(10)
C50 C49 H49 120.6
C48 C49 H49 120.6
C45 C50 C49 120.7(9)
C45 C50 H50 119.7
C49 C50 H50 119.7
C56 C51 C52 119.3(8)
C56 C51 P6 121.3(6)
C52 C51 P6 119.3(6)
C53 C52 C51 119.7(8)
C53 C52 H52 120.2
C51 C52 H52 120.2
C52 C53 C54 121.2(8)
C52 C53 H53 119.4
C54 C53 H53 119.4
C53 C54 C55 118.8(9)
C53 C54 H54 120.6
C55 C54 H54 120.6
C56 C55 C54 120.3(9)
C56 C55 H55 119.8
C54 C55 H55 119.8
C55 C56 C51 120.6(8)
C55 C56 H56 119.7
C51 C56 H56 119.7
C58 C57 C62 120.3(14)
C58 C57 P6 115.3(13)
C62 C57 P6 123.6(15)
C57 C58 C59 121.2(14)
C57 C58 H58 119.4
C59 C58 H58 119.4
C58 C59 C60 119.0(16)
C58 C59 H59 120.5
C60 C59 H59 120.5
C61 C60 C59 120.2(14)
C61 C60 H60 119.9
C59 C60 H60 119.9
C60 C61 C62 121.6(14)
C60 C61 H61 119.2
C62 C61 H61 119.2
C57 C62 C61 117.1(15)
C57 C62 H62 121.5
C61 C62 H62 121.5
C158 C157 C162 120.0
C158 C157 P6 119.3(15)
C162 C157 P6 120.6(15)
C157 C158 C159 120.0
C157 C158 H158 120.0
C159 C158 H158 120.0
C158 C159 C160 120.0
C158 C159 H159 120.0
C160 C159 H159 120.0
C159 C160 C161 120.0
C159 C160 H160 120.0
C161 C160 H160 120.0
C162 C161 C160 120.0
C162 C161 H161 120.0
C160 C161 H161 120.0
C161 C162 C157 120.0
C161 C162 H162 120.0
C157 C162 H162 120.0
P5 C63 P4 111.3(4)
P5 C63 H63A 109.4
P4 C63 H63A 109.4
P5 C63 H63B 109.4
P4 C63 H63B 109.4
H63A C63 H63B 108.0
P5 C64 P6 110.5(4)
P5 C64 H64A 109.5
P6 C64 H64A 109.5
P5 C64 H64B 109.5
P6 C64 H64B 109.5
H64A C64 H64B 108.1
N1 C65 C66 170(2)
C65 C66 H66A 109.5
C65 C66 H66B 109.5
H66A C66 H66B 109.5
C65 C66 H66C 109.5
H66A C66 H66C 109.5
H66B C66 H66C 109.5
N2 C67 C68 178.2(11)
C67 C68 H68A 109.5
C67 C68 H68B 109.5
H68A C68 H68B 109.5
C67 C68 H68C 109.5
H68A C68 H68C 109.5
H68B C68 H68C 109.5
O13 C69 H69A 109.5
O13 C69 H69B 109.5
H69A C69 H69B 109.5
O13 C69 H69C 109.5
H69A C69 H69C 109.5
H69B C69 H69C 109.5
C69 O13 H13 110.0
C7 P1 C1 103.2(4)
C7 P1 C31 105.2(4)
C1 P1 C31 104.4(3)
C7 P1 Ag11 126.3(3)
C1 P1 Ag11 105.1(3)
C31 P1 Ag11 110.4(3)
C7 P1 Ag1 116.4(3)
C1 P1 Ag1 110.7(3)
C31 P1 Ag1 115.5(3)
C13 P2 C32 108.5(4)
C13 P2 C31 106.9(4)
C32 P2 C31 103.0(3)
C13 P2 Au1 114.4(3)
C32 P2 Au1 112.0(3)
C31 P2 Au1 111.4(3)
C19 P3 C25 103.0(4)
C19 P3 C32 103.3(4)
C25 P3 C32 102.6(4)
C19 P3 Ag22 133.5(4)
C25 P3 Ag22 104.4(4)
C32 P3 Ag22 106.4(4)
C19 P3 Ag2 117.4(3)
C25 P3 Ag2 116.2(3)
C32 P3 Ag2 112.6(3)
C33 P4 C39 105.8(4)
C33 P4 C63 104.8(4)
C39 P4 C63 105.3(4)
C33 P4 Ag11 103.9(3)
C39 P4 Ag11 124.3(3)
C63 P4 Ag11 111.1(3)
C33 P4 Ag1 109.1(3)
C39 P4 Ag1 114.6(3)
C63 P4 Ag1 116.3(3)
C45 P5 C63 107.5(4)
C45 P5 C64 106.9(4)
C63 P5 C64 105.4(3)
C45 P5 Au1 117.6(3)
C63 P5 Au1 109.8(3)
C64 P5 Au1 108.9(3)
C51 P6 C57 104.7(9)
C51 P6 C157 101.2(11)
C51 P6 C64 103.1(4)
C57 P6 C64 102.8(8)
C157 P6 C64 103.8(9)
C51 P6 Ag22 131.9(4)
C64 P6 Ag22 110.8(4)
C51 P6 Ag2 116.4(3)
C64 P6 Ag2 116.6(3)
O4 Cl1 O3 110.3(5)
O4 Cl1 O1 107.8(6)
O3 Cl1 O1 110.1(5)
O4 Cl1 O2 110.6(5)
O3 Cl1 O2 109.2(5)
O1 Cl1 O2 108.8(5)
O8 Cl2 O7 113.7(8)
O8 Cl2 O6 107.5(7)
O7 Cl2 O6 107.5(7)
O8 Cl2 O5 107.7(6)
O7 Cl2 O5 107.8(6)
O6 Cl2 O5 112.8(7)
O12 Cl3 O11 109.8(6)
O12 Cl3 O9 109.0(6)
O11 Cl3 O9 110.1(5)
O12 Cl3 O10 107.6(6)
O11 Cl3 O10 110.1(6)
O9 Cl3 O10 110.2(6)
P2 Au1 P5 173.12(7)
P2 Au1 Ag11 90.21(8)
P5 Au1 Ag11 90.97(8)
P2 Au1 Ag22 88.75(18)
P5 Au1 Ag22 89.56(18)
P2 Au1 Ag1 89.87(6)
P5 Au1 Ag1 92.21(6)
P2 Au1 Ag2 88.22(5)
P5 Au1 Ag2 91.65(5)
C65 N1 Ag1 159.0(17)
C67 N2 Ag2 176.7(8)
N1 Ag1 P1 100.3(4)
N1 Ag1 P4 102.0(4)
P1 Ag1 P4 146.82(11)
N1 Ag1 Au1 146.7(5)
P1 Ag1 Au1 88.14(6)
P4 Ag1 Au1 86.54(7)
P4 Ag11 P1 166.02(14)
P4 Ag11 Au1 91.08(11)
P1 Ag11 Au1 91.32(10)
N2 Ag2 P3 110.7(2)
N2 Ag2 P6 109.8(2)
P3 Ag2 P6 138.98(7)
N2 Ag2 Au1 87.5(2)
P3 Ag2 Au1 89.69(5)
P6 Ag2 Au1 85.88(5)
P6 Ag22 P3 171.2(6)
P6 Ag22 Au1 91.1(3)
P3 Ag22 Au1 92.1(3)
N3 C70 C71 169(4)
C70 C71 H71A 109.5
C70 C71 H71B 109.5
H71A C71 H71B 109.5
C70 C71 H71C 109.5
H71A C71 H71C 109.5
H71B C71 H71C 109.5

loop_
_geom_bond_atom_site_label_1
_geom_bond_atom_site_label_2
_geom_bond_distance
C1 C2 1.385(11)
C1 C6 1.391(13)
C1 P1 1.817(8)
C2 C3 1.410(12)
C2 H2 0.9500
C3 C4 1.373(14)
C3 H3 0.9500
C4 C5 1.393(14)
C4 H4 0.9500
C5 C6 1.372(13)
C5 H5 0.9500
C6 H6 0.9500
C7 C12 1.393(15)
C7 C8 1.411(12)
C7 P1 1.807(8)
C8 C9 1.411(15)
C8 H8 0.9500
C9 C10 1.37(2)
C9 H9 0.9500
C10 C11 1.40(2)
C10 H10 0.9500
C11 C12 1.378(14)
C11 H11 0.9500
C12 H12 0.9500
C13 C14 1.388(10)
C13 C18 1.402(12)
C13 P2 1.792(8)
C14 C15 1.392(12)
C14 H14 0.9500
C15 C16 1.381(14)
C15 H15 0.9500
C16 C17 1.391(12)
C16 H16 0.9500
C17 C18 1.371(10)
C17 H17 0.9500
C18 H18 0.9500
C19 C20 1.397(11)
C19 C24 1.402(12)
C19 P3 1.819(8)
C20 C21 1.396(13)
C20 H20 0.9500
C21 C22 1.374(15)
C21 H21 0.9500
C22 C23 1.368(14)
C22 H22 0.9500
C23 C24 1.381(13)
C23 H23 0.9500
C24 H24 0.9500
C25 C30 1.373(13)
C25 C26 1.411(13)
C25 P3 1.824(8)
C26 C27 1.375(14)
C26 H26 0.9500
C27 C28 1.383(19)
C27 H27 0.9500
C28 C29 1.37(2)
C28 H28 0.9500
C29 C30 1.404(14)
C29 H29 0.9500
C30 H30 0.9500
C31 P2 1.821(8)
C31 P1 1.834(8)
C31 H31A 0.9900
C31 H31B 0.9900
C32 P2 1.815(8)
C32 P3 1.843(8)
C32 H32A 0.9900
C32 H32B 0.9900
C33 C34 1.377(12)
C33 C38 1.417(12)
C33 P4 1.822(8)
C34 C35 1.394(12)
C34 H34 0.9500
C35 C36 1.372(15)
C35 H35 0.9500
C36 C37 1.377(15)
C36 H36 0.9500
C37 C38 1.395(14)
C37 H37 0.9500
C38 H38 0.9500
C39 C40 1.385(13)
C39 C44 1.389(11)
C39 P4 1.825(8)
C40 C41 1.399(12)
C40 H40 0.9500
C41 C42 1.404(15)
C41 H41 0.9500
C42 C43 1.344(17)
C42 H42 0.9500
C43 C44 1.392(13)
C43 H43 0.9500
C44 H44 0.9500
C45 C50 1.366(13)
C45 C46 1.384(11)
C45 P5 1.806(8)
C46 C47 1.402(12)
C46 H46 0.9500
C47 C48 1.386(17)
C47 H47 0.9500
C48 C49 1.394(16)
C48 H48 0.9500
C49 C50 1.393(12)
C49 H49 0.9500
C50 H50 0.9500
C51 C56 1.390(12)
C51 C52 1.410(10)
C51 P6 1.812(8)
C52 C53 1.374(13)
C52 H52 0.9500
C53 C54 1.392(14)
C53 H53 0.9500
C54 C55 1.403(13)
C54 H54 0.9500
C55 C56 1.378(13)
C55 H55 0.9500
C56 H56 0.9500
C57 C58 1.38(2)
C57 C62 1.42(2)
C57 P6 1.814(16)
C58 C59 1.396(19)
C58 H58 0.9500
C59 C60 1.41(2)
C59 H59 0.9500
C60 C61 1.36(2)
C60 H60 0.9500
C61 C62 1.431(19)
C61 H61 0.9500
C62 H62 0.9500
C157 C158 1.3900
C157 C162 1.3900
C157 P6 1.824(18)
C158 C159 1.3900
C158 H158 0.9500
C159 C160 1.3900
C159 H159 0.9500
C160 C161 1.3900
C160 H160 0.9500
C161 C162 1.3900
C161 H161 0.9500
C162 H162 0.9500
C63 P5 1.823(8)
C63 P4 1.839(8)
C63 H63A 0.9900
C63 H63B 0.9900
C64 P5 1.827(8)
C64 P6 1.848(9)
C64 H64A 0.9900
C64 H64B 0.9900
C65 N1 1.14(2)
C65 C66 1.410(19)
C66 H66A 0.9800
C66 H66B 0.9800
C66 H66C 0.9800
C67 N2 1.125(11)
C67 C68 1.469(11)
C68 H68A 0.9800
C68 H68B 0.9800
C68 H68C 0.9800
C69 O13 1.412(18)
C69 H69A 0.9800
C69 H69B 0.9800
C69 H69C 0.9800
O1 Cl1 1.439(8)
O2 Cl1 1.452(7)
O3 Cl1 1.431(7)
O4 Cl1 1.408(9)
O5 Cl2 1.429(7)
O6 Cl2 1.428(11)
O7 Cl2 1.423(10)
O8 Cl2 1.402(10)
O9 Cl3 1.431(7)
O10 Cl3 1.446(10)
O11 Cl3 1.425(8)
O12 Cl3 1.416(8)
O13 H13 0.8567
P1 Ag11 2.369(3)
P1 Ag1 2.415(2)
P2 Au1 2.3179(18)
P3 Ag22 2.389(9)
P3 Ag2 2.460(2)
P4 Ag11 2.314(4)
P4 Ag1 2.434(2)
P5 Au1 2.3214(19)
P6 Ag22 2.243(9)
P6 Ag2 2.470(2)
Au1 Ag11 2.937(3)
Au1 Ag22 2.994(10)
Au1 Ag1 3.0334(15)
Au1 Ag2 3.0370(7)
N1 Ag1 2.364(13)
N2 Ag2 2.415(7)
C70 N3 1.150(13)
C70 C71 1.442(13)
C71 H71A 0.9800
C71 H71B 0.9800
C71 H71C 0.9800
